data_4001759
loop_
_publ_author_name
'Rojas, Alex'
'San-Roman, Mar\'ia Luisa'
'Zicovich-Wilson, Claudio M.'
'Camblor, Miguel A.'

_publ_section_title
;
 Host--Guest Stabilization of a Zeolite Strained Framework: In Situ
 Transformation of Zeolite MTW into the Less Dense and More Strained ITW
;
_journal_issue 5
_journal_name_full 'Chemistry of Materials'
_journal_page_first 729
_journal_paper_doi 10.1021/cm303709e
_journal_volume 25
_journal_year 2013
_chemical_formula_sum 'C7 F N2 O24 Si12'
_chemical_formula_weight 852.10
_chemical_name_systematic ' ?'
_space_group_IT_number 8
_symmetry_cell_setting monoclinic
_symmetry_space_group_name_Hall 'C -2y'
_symmetry_space_group_name_H-M 'C 1 m 1'
_audit_creation_date 2012-07-31T15:25
_audit_creation_method 'from EXP file using GSAS2CIF'
_audit_update_record ' 2012-07-31T15:25  Initial CIF as created by GSAS2CIF'
_cell_angle_alpha 90.0
_cell_angle_beta 106.05730(20)
_cell_angle_gamma 90.0
_cell_formula_units_Z 2
_cell_length_a 10.498797(34)
_cell_length_b 14.91631(5)
_cell_length_c 8.846944(32)
_cell_measurement_temperature 298
_cell_volume 1331.408(8)
_computing_structure_refinement GSAS
_diffrn_ambient_temperature 298
_diffrn_radiation_polarisn_ratio 0.98
_diffrn_radiation_probe x-ray
_diffrn_radiation_wavelength 1.55
_exptl_absorpt_correction_T_max 1.00000
_exptl_absorpt_correction_T_min 1.00000
_exptl_absorpt_process_details
;   GSAS Absorption/surface roughness correction: function number 2
 Surface roughness abs. correction (Pitschke, et al.)
Terms =      0.0000         0.0000    
Correction is not refined.
;
_pd_block_id 2012-07-31T15:25|AZ22403RBDEF2|mac|8C2_Pohang
_pd_calc_method 'Rietveld Refinement'
_pd_instr_location ' ?'
_pd_phase_name 'from /media/Datos/AZ/TMIDMI-ITW/estructuras/PAL/AZ22403/GSAS/AZ224'
_pd_proc_info_datetime 2012-07-31T15:25:43
_pd_proc_info_excluded_regions ' ?'
_pd_proc_ls_background_function
;   GSAS Background function number 1 with 20 terms.
 Shifted Chebyshev function of 1st kind
      1:    357.522     2:   -441.163     3:    348.694     4:   -257.689    
      5:    200.602     6:   -151.158     7:    113.508     8:   -90.5103    
      9:    73.2099    10:   -65.2678    11:    61.9800    12:   -56.4523    
     13:    44.6117    14:   -34.5407    15:    21.6169    16:   -9.66470    
     17:   0.578043    18:    4.94648    19:   -4.73341    20:    1.77445    
;
_pd_proc_ls_peak_cutoff 0.00020
_pd_proc_ls_pref_orient_corr
;   March-Dollase
 AXIS  1 Ratio=   0.86815  h= 0.000  k= 2.000  l= 1.000
 Prefered orientation correction range: Min=   0.80897, Max=   1.17401
;
_pd_proc_ls_profile_function
;
 CW Profile function number 4 with  21 terms
 Pseudovoigt profile coefficients as parameterized in
 P. Thompson, D.E. Cox & J.B. Hastings (1987). J. Appl. Cryst.,20,79-83.
 Asymmetry correction of L.W. Finger, D.E. Cox & A. P. Jephcoat (1994).
 J. Appl. Cryst.,27,892-900.
 Microstrain broadening by P.W. Stephens,  (1999). J. Appl. Cryst.,32,281-289.
 Peak tails are ignored  where the intensity is below 0.0002 times the peak
   Aniso. broadening axis   0.0   0.0   1.0
;
_pd_proc_ls_prof_R_factor 0.0707
_pd_proc_ls_prof_wR_expected 0.0434
_pd_proc_ls_prof_wR_factor 0.0921
_pd_spec_mounting ' ?'
_refine_ls_goodness_of_fit_all 2.13
_refine_ls_matrix_type full
_refine_ls_number_parameters 107
_refine_ls_number_restraints 62
_refine_ls_R_Fsqd_factor 0.06182
_refine_ls_shift/su_max 0.05
_refine_ls_shift/su_mean 0.00
_cod_data_source_file cm303709e_si_002.cif
_cod_data_source_block AZ22403RBDEF2_publ
_cod_depositor_comments
;
The following automatic conversions were performed:

'_geom_bond_publ_flag' value 'N' changed to 'n' according to
/home/saulius/struct/CIF-dictionaries/cif_core.dic dictionary named
'cif_core.dic' version 2.4.2 from 2011-04-26 (134
times).

'_geom_angle_publ_flag' value 'N' changed to 'n' according
to /home/saulius/struct/CIF-dictionaries/cif_core.dic dictionary
named 'cif_core.dic' version 2.4.2 from 2011-04-26 (169 times).

Automatic conversion script
Id: cif_fix_values 1891 2012-01-12 08:04:46Z andrius 
;
_cod_original_cell_volume 1331.408(10)
_cod_original_formula_sum 'C7.00 F N2.00 O24 Si12'
_cod_database_code 4001759
_gsas_exptl_extinct_corr_t_min 1.00000
_gsas_exptl_extinct_corr_t_max 1.00000

loop_
_symmetry_equiv_pos_site_id
_symmetry_equiv_pos_as_xyz
1 +x,+y,+z
2 +x,-y,+z
101 +x+1/2,+y+1/2,+z
102 +x+1/2,-y+1/2,+z

loop_
_atom_site_type_symbol
_atom_site_label
_atom_site_fract_x
_atom_site_fract_y
_atom_site_fract_z
_atom_site_occupancy
_atom_site_thermal_displace_type
_atom_site_U_iso_or_equiv
_atom_site_symmetry_multiplicity
Si Si1 0.106 0.2455(4) 0.463 1.0 Uiso 0.00836(19) 4
Si Si2 0.0509(9) 0.3983(4) 0.6676(10) 1.0 Uiso 0.00836(19) 4
Si Si3 -0.19111(27) 0.2432(4) 0.25441(33) 1.0 Uiso 0.00836(19) 4
Si Si4 -0.2306(9) 0.3969(4) 0.6937(10) 1.0 Uiso 0.00836(19) 4
Si Si5 -0.6364(9) 0.1042(4) 0.0439(10) 1.0 Uiso 0.00836(19) 4
Si Si6 -0.3484(9) 0.1011(4) 0.0312(10) 1.0 Uiso 0.00836(19) 4
O O1 -0.2850(16) 0.2465(9) 0.3594(19) 1.0 Uiso 0.0096(4) 4
O O2 -0.6966(16) 0.1601(9) 0.1596(16) 1.0 Uiso 0.0096(4) 4
O O3 -0.2221(13) 0.1669(7) 0.1279(13) 1.0 Uiso 0.0096(4) 4
F F1 0.4651(25) 0.0 0.8611(28) 1.0 Uiso 0.0281(20) 2
O O4 -0.0968(14) 0.3689(7) 0.6411(14) 1.0 Uiso 0.0096(4) 4
O O5 -0.4739(13) 0.1253(8) 0.0905(14) 1.0 Uiso 0.0096(4) 4
O O6 -0.0325(14) 0.22277(26) 0.3687(16) 1.0 Uiso 0.0096(4) 4
O O7 0.2725(12) 0.1261(7) 0.8676(14) 1.0 Uiso 0.0096(4) 4
O O8 0.7131(14) 0.0 0.0683(19) 1.0 Uiso 0.0096(4) 2
O O9 0.2269(14) 0.0 0.6419(18) 1.0 Uiso 0.0096(4) 2
O O10 0.1302(12) 0.3668(6) 0.8466(15) 1.0 Uiso 0.0096(4) 4
O O11 0.5825(18) 0.0 0.6167(20) 1.0 Uiso 0.0096(4) 2
O O12 0.3454(17) 0.0 0.0905(19) 1.0 Uiso 0.0096(4) 2
O O13 0.1163(16) 0.3364(8) 0.5527(16) 1.0 Uiso 0.0096(4) 4
O O14 -0.3485(13) 0.3425(7) 0.5836(13) 1.0 Uiso 0.0096(4) 4
N N1 -0.0631(12) 0.0029(4) 0.7710(10) 0.5 Uiso 0.0131(14) 4
C C2 -0.0269(10) 0.0473(4) 0.9066(10) 0.5 Uiso 0.0131(14) 4
N N3 0.0030(11) -0.0124(5) 1.0226(10) 0.5 Uiso 0.0131(14) 4
C C4 -0.0147(18) -0.0984(4) 0.9589(11) 0.5 Uiso 0.0131(14) 4
C C5 -0.0558(19) -0.0889(4) 0.8025(11) 0.5 Uiso 0.0131(14) 4
C C8 -0.0199(19) 0.1465(4) 0.9292(11) 0.5 Uiso 0.0131(14) 4
C C9 0.0480(11) 0.0094(7) 1.1922(10) 0.5 Uiso 0.0131(14) 4
C C6 -0.1046(14) 0.0456(5) 0.6119(10) 0.5 Uiso 0.0131(14) 4
C C7 -0.1505(17) -0.0230(7) 0.4791(10) 0.5 Uiso 0.0131(14) 4

loop_
_atom_type_symbol
_atom_type_number_in_cell
_atom_type_scat_dispersion_real
_atom_type_scat_dispersion_imag
_atom_type_scat_Cromer_Mann_a1
_atom_type_scat_Cromer_Mann_a2
_atom_type_scat_Cromer_Mann_a3
_atom_type_scat_Cromer_Mann_a4
_atom_type_scat_Cromer_Mann_b1
_atom_type_scat_Cromer_Mann_b2
_atom_type_scat_Cromer_Mann_b3
_atom_type_scat_Cromer_Mann_b4
_atom_type_scat_Cromer_Mann_c
_atom_type_scat_source
Si 24.0 0.000 0.000 6.29150 2.43860 3.03530 32.3337 1.98910 0.67850 1.54100 81.6937 1.14070 International_Tables_Vol_C
O 48.0 0.000 0.000 3.04850 13.2771 2.28680 5.70110 1.54630 0.32390 0.86700 32.9089 0.25080 International_Tables_Vol_C
F 2.0 0.000 0.000 3.53920 10.2825 2.64120 4.29440 1.51700 0.26150 1.02430 26.1476 0.27760 International_Tables_Vol_C
N 4.0 0.000 0.000 12.2126 0.00570 3.13220 9.89330 2.01250 28.9975 1.16630 0.58260 -11.529 International_Tables_Vol_C
C 14.0 0.000 0.000 2.31000 20.8439 1.02000 10.2075 1.58860 0.56870 0.86500 51.6512 0.21560 International_Tables_Vol_C

loop_
_geom_angle_atom_site_label_1
_geom_angle_atom_site_label_2
_geom_angle_atom_site_label_3
_geom_angle
_geom_angle_site_symmetry_1
_geom_angle_site_symmetry_3
_geom_angle_publ_flag
O1 Si1 O6 114.8(8) 102_555 1_555 n
O1 Si1 O13 104.9(8) 102_555 1_555 n
O1 Si1 O14 106.8(7) 102_555 102_555 n
O6 Si1 O13 113.5(8) 1_555 1_555 n
O6 Si1 O14 103.8(6) 1_555 102_555 n
O13 Si1 O14 113.0(7) 1_555 102_555 n
O4 Si2 O10 106.4(6) 1_555 1_555 n
O4 Si2 O11 119.0(8) 1_555 101_455 n
O4 Si2 O13 108.3(8) 1_555 1_555 n
O10 Si2 O11 116.3(7) 1_555 101_455 n
O10 Si2 O13 104.3(7) 1_555 1_555 n
O11 Si2 O13 101.4(8) 101_455 1_555 n
O1 Si3 O2 109.9(8) 1_555 102_555 n
O1 Si3 O3 114.5(8) 1_555 1_555 n
O1 Si3 O6 109.3(8) 1_555 1_555 n
O2 Si3 O3 107.4(7) 102_555 1_555 n
O2 Si3 O6 110.1(7) 102_555 1_555 n
O3 Si3 O6 105.5(6) 1_555 1_555 n
O4 Si4 O7 115.7(6) 1_555 102_455 n
O4 Si4 O9 110.3(7) 1_555 101_455 n
O4 Si4 O14 106.3(7) 1_555 1_555 n
O7 Si4 O9 114.3(7) 102_455 101_455 n
O7 Si4 O14 107.1(7) 102_455 1_555 n
O9 Si4 O14 101.8(7) 101_455 1_555 n
O2 Si5 O5 107.7(7) 1_555 1_555 n
O2 Si5 O7 106.3(7) 1_555 1_454 n
O2 Si5 O12 104.1(8) 1_555 1_455 n
O5 Si5 O7 119.3(6) 1_555 1_454 n
O5 Si5 O12 107.4(7) 1_555 1_455 n
O7 Si5 O12 110.9(7) 1_454 1_455 n
O3 Si6 O5 108.0(7) 1_555 1_555 n
O3 Si6 O8 102.9(7) 1_555 1_455 n
O3 Si6 O10 101.8(6) 1_555 102_454 n
O5 Si6 O8 117.4(7) 1_555 1_455 n
O5 Si6 O10 111.2(6) 1_555 102_454 n
O8 Si6 O10 113.7(7) 1_455 102_454 n
Si1 O1 Si3 175.8(11) 102_455 1_555 n
Si3 O2 Si5 145.1(10) 102_455 1_555 n
Si3 O3 Si6 140.1(8) 1_555 1_555 n
Si2 O4 Si4 140.5(9) 1_555 1_555 n
Si5 O5 Si6 139.4(9) 1_555 1_555 n
Si1 O6 Si3 156.65(31) 1_555 1_555 n
Si4 O7 Si5 138.3(8) 102_555 1_656 n
Si6 O8 Si6 134.1(9) 1_655 2_655 n
Si4 O9 Si4 141.1(10) 101_545 102_555 n
Si2 O10 Si6 139.7(8) 1_555 102_556 n
Si2 O11 Si2 135.0(11) 101_545 102_555 n
Si5 O12 Si5 144.3(11) 1_655 2_655 n
Si1 O13 Si2 144.6(10) 1_555 1_555 n
Si1 O14 Si4 146.7(9) 102_455 1_555 n
N1 N1 C2 119.87(16) 2_555 1_555 n
N1 N1 C2 57.0(4) 2_555 2_555 n
N1 N1 C5 11.06(16) 2_555 1_555 n
N1 N1 C5 168.21(18) 2_555 2_555 n
N1 N1 C6 115.22(16) 2_555 1_555 n
N1 N1 C6 61.9(5) 2_555 2_555 n
C2 N1 C2 62.9(5) 1_555 2_555 n
C2 N1 C5 108.82100(20) 1_555 1_555 n
C2 N1 C5 48.35(32) 1_555 2_555 n
C2 N1 C6 124.90440(30) 1_555 1_555 n
C2 N1 C6 178.2(6) 1_555 2_555 n
C2 N1 C5 46.0(5) 2_555 1_555 n
C2 N1 C5 111.21(33) 2_555 2_555 n
C2 N1 C6 172.2(5) 2_555 1_555 n
C2 N1 C6 118.9(9) 2_555 2_555 n
C5 N1 C5 157.15(32) 1_555 2_555 n
C5 N1 C6 126.27460(10) 1_555 1_555 n
C5 N1 C6 72.9(6) 1_555 2_555 n
C5 N1 C6 76.56(32) 2_555 1_555 n
C5 N1 C6 129.9(5) 2_555 2_555 n
C6 N1 C6 53.4(6) 1_555 2_555 n
N1 C2 N1 3.1(4) 1_555 2_555 n
N1 C2 C2 60.13(16) 1_555 2_555 n
N1 C2 N3 108.06590(30) 1_555 1_555 n
N1 C2 N3 122.3(7) 1_555 2_555 n
N1 C2 C4 150.1(8) 1_555 2_555 n
N1 C2 C5 64.8(6) 1_555 2_555 n
N1 C2 C8 127.31120(10) 1_555 1_555 n
N1 C2 C2 57.0(4) 2_555 2_555 n
N1 C2 N3 104.9(4) 2_555 1_555 n
N1 C2 N3 119.2(10) 2_555 2_555 n
N1 C2 C4 153.3(10) 2_555 2_555 n
N1 C2 C5 67.96(21) 2_555 2_555 n
N1 C2 C8 130.4(4) 2_555 1_555 n
C2 C2 N3 47.94(16) 2_555 1_555 n
C2 C2 N3 62.2(6) 2_555 2_555 n
C2 C2 C4 149.7(6) 2_555 2_555 n
C2 C2 C5 125.0(5) 2_555 2_555 n
C2 C2 C8 172.55(16) 2_555 1_555 n
N3 C2 N3 14.2(7) 1_555 2_555 n
N3 C2 C4 101.8(8) 1_555 2_555 n
N3 C2 C5 172.8(6) 1_555 2_555 n
N3 C2 C8 124.62290(20) 1_555 1_555 n
N3 C2 C4 87.55(32) 2_555 2_555 n
N3 C2 C5 172.8(11) 2_555 2_555 n
N3 C2 C8 110.4(7) 2_555 1_555 n
C4 C2 C5 85.3(10) 2_555 2_555 n
C4 C2 C8 22.9(8) 2_555 1_555 n
C5 C2 C8 62.5(6) 2_555 1_555 n
C2 N3 C2 69.9(6) 1_555 2_555 n
C2 N3 N3 47.94(16) 1_555 2_555 n
C2 N3 C4 109.13940(20) 1_555 1_555 n
C2 N3 C4 29.77(23) 1_555 2_555 n
C2 N3 C9 125.26530(20) 1_555 1_555 n
C2 N3 C9 136.2(8) 1_555 2_555 n
C2 N3 N3 117.8(6) 2_555 2_555 n
C2 N3 C4 39.2(6) 2_555 1_555 n
C2 N3 C4 99.7(5) 2_555 2_555 n
C2 N3 C9 164.8(6) 2_555 1_555 n
C2 N3 C9 153.9(13) 2_555 2_555 n
N3 N3 C4 157.08(16) 2_555 1_555 n
N3 N3 C4 18.18(13) 2_555 2_555 n
N3 N3 C9 77.32(16) 2_555 1_555 n
N3 N3 C9 88.2(7) 2_555 2_555 n
C4 N3 C4 138.90(23) 1_555 2_555 n
C4 N3 C9 125.5953 1_555 1_555 n
C4 N3 C9 114.7(8) 1_555 2_555 n
C4 N3 C9 95.50(23) 2_555 1_555 n
C4 N3 C9 106.4(8) 2_555 2_555 n
C9 N3 C9 10.9(8) 1_555 2_555 n
C2 C4 N3 53.2(5) 2_555 1_555 n
C2 C4 N3 48.5(7) 2_555 2_555 n
C2 C4 C5 53.7(5) 2_555 1_555 n
C2 C4 C8 130.3(11) 2_555 2_555 n
N3 C4 N3 4.74(17) 1_555 2_555 n
N3 C4 C5 106.86710(10) 1_555 1_555 n
N3 C4 C8 175.6(18) 1_555 2_555 n
N3 C4 C5 102.13(17) 2_555 1_555 n
N3 C4 C8 177.3(26) 2_555 2_555 n
C5 C4 C8 76.7(8) 1_555 2_555 n
N1 C5 N1 0.0000(14) 1_555 2_555 n
N1 C5 C2 66.1(5) 1_555 2_555 n
N1 C5 C4 107.10660(10) 1_555 1_555 n
N1 C5 C8 139.5(6) 1_555 2_555 n
N1 C5 C6 57.2(5) 1_555 2_555 n
N1 C5 C2 66.8(6) 2_555 2_555 n
N1 C5 C4 107.83(11) 2_555 1_555 n
N1 C5 C8 140.3(7) 2_555 2_555 n
N1 C5 C6 56.5(4) 2_555 2_555 n
C2 C5 C4 41.0(5) 2_555 1_555 n
C2 C5 C8 73.5(5) 2_555 2_555 n
C2 C5 C6 123.3(9) 2_555 2_555 n
C4 C5 C8 32.5(6) 1_555 2_555 n
C4 C5 C6 164.3(5) 1_555 2_555 n
C8 C5 C6 163.1(8) 2_555 2_555 n
C2 C8 C4 26.8(5) 1_555 2_555 n
C2 C8 C5 44.1(4) 1_555 2_555 n
C4 C8 C5 70.8(8) 2_555 2_555 n
N3 C9 N3 14.4(6) 1_555 2_555 n
N3 C9 C9 77.32(16) 1_555 2_555 n
N3 C9 C9 91.8(7) 2_555 2_555 n
N1 C6 N1 2.9(4) 1_555 2_555 n
N1 C6 C5 46.9(4) 1_555 2_555 n
N1 C6 C6 64.78(16) 1_555 2_555 n
N1 C6 C7 112.63860(20) 1_555 1_555 n
N1 C6 C7 137.9(9) 1_555 2_555 n
N1 C6 C5 49.86(14) 2_555 2_555 n
N1 C6 C6 61.9(5) 2_555 2_555 n
N1 C6 C7 109.7(4) 2_555 1_555 n
N1 C6 C7 135.0(13) 2_555 2_555 n
C5 C6 C6 111.7(4) 2_555 2_555 n
C5 C6 C7 159.1(4) 2_555 1_555 n
C5 C6 C7 172.1(13) 2_555 2_555 n
C6 C6 C7 48.08(18) 2_555 1_555 n
C6 C6 C7 73.5(8) 2_555 2_555 n
C7 C6 C7 25.4(9) 1_555 2_555 n
C6 C7 C6 58.4(7) 1_555 2_555 n
C6 C7 C7 48.08(18) 1_555 2_555 n
C6 C7 C7 106.5(8) 2_555 2_555 n

loop_
_geom_bond_atom_site_label_1
_geom_bond_atom_site_label_2
_geom_bond_distance
_geom_bond_site_symmetry_2
_geom_bond_publ_flag
Si1 O1 1.657(16) 102_555 n
Si1 O6 1.501(13) 1_555 n
Si1 O13 1.560(13) 1_555 n
Si1 O14 1.676(11) 102_555 n
Si2 Si2 3.034(12) 2_565 n
Si2 Si4 3.028(9) 1_555 n
Si2 F1 2.626(21) 101_455 n
Si2 O4 1.566(14) 1_555 n
Si2 O10 1.641(13) 1_555 n
Si2 O11 1.642(8) 101_455 n
Si2 O13 1.655(14) 1_555 n
Si3 O1 1.530(16) 1_555 n
Si3 O2 1.661(13) 102_555 n
Si3 O3 1.566(12) 1_555 n
Si3 O6 1.720(13) 1_555 n
Si4 Si2 3.028(9) 1_555 n
Si4 Si5 2.980(7) 102_556 n
Si4 F1 2.664(19) 101_455 n
Si4 O4 1.651(13) 1_555 n
Si4 O7 1.568(12) 102_455 n
Si4 O9 1.632(7) 101_455 n
Si4 O14 1.572(12) 1_555 n
Si5 Si4 2.980(7) 102_454 n
Si5 O2 1.581(14) 1_555 n
Si5 F1 2.668(21) 1_454 n
Si5 O5 1.671(13) 1_555 n
Si5 O7 1.622(12) 1_454 n
Si5 O12 1.632(7) 1_455 n
Si6 Si6 3.015(12) 2_555 n
Si6 O3 1.681(12) 1_555 n
Si6 F1 2.596(19) 1_454 n
Si6 O5 1.588(13) 1_555 n
Si6 O8 1.637(8) 1_455 n
Si6 O10 1.657(12) 102_454 n
O1 Si1 1.657(16) 102_455 n
O1 Si3 1.530(16) 1_555 n
O2 Si3 1.661(13) 102_455 n
O2 Si5 1.581(14) 1_555 n
O3 Si3 1.566(12) 1_555 n
O3 Si6 1.681(12) 1_555 n
F1 Si2 2.626(21) 101_545 n
F1 Si2 2.626(21) 102_555 n
F1 Si4 2.664(19) 101_545 n
F1 Si4 2.664(19) 102_555 n
F1 Si5 2.668(21) 1_656 n
F1 Si5 2.668(21) 2_656 n
F1 Si6 2.596(19) 1_656 n
F1 Si6 2.596(19) 2_656 n
O4 Si2 1.566(14) 1_555 n
O4 Si4 1.651(13) 1_555 n
O5 Si5 1.671(13) 1_555 n
O5 Si6 1.588(13) 1_555 n
O6 Si1 1.501(13) 1_555 n
O6 Si3 1.720(13) 1_555 n
O7 Si4 1.568(12) 102_555 n
O7 Si5 1.622(12) 1_656 n
O8 Si6 1.637(8) 1_655 n
O8 Si6 1.637(8) 2_655 n
O9 Si4 1.632(7) 101_545 n
O9 Si4 1.632(7) 102_555 n
O10 Si2 1.641(13) 1_555 n
O10 Si6 1.657(12) 102_556 n
O11 Si2 1.642(8) 101_545 n
O11 Si2 1.642(8) 102_555 n
O12 Si5 1.632(7) 1_655 n
O12 Si5 1.632(7) 2_655 n
O13 Si1 1.560(13) 1_555 n
O13 Si2 1.655(14) 1_555 n
O14 Si1 1.676(11) 102_455 n
O14 Si4 1.572(12) 1_555 n
N1 N1 0.086(13) 2_555 n
N1 C2 1.3308 1_555 n
N1 C2 1.376(7) 2_555 n
N1 N3 2.153040(10) 1_555 n
N1 N3 2.1456(9) 2_555 n
N1 C4 2.199260(10) 1_555 n
N1 C4 2.141(8) 2_555 n
N1 C5 1.39508 1_555 n
N1 C5 1.311(12) 2_555 n
N1 C6 1.49548 1_555 n
N1 C6 1.534(6) 2_555 n
C2 N1 1.3308 1_555 n
C2 N1 1.376(7) 2_555 n
C2 C2 1.412(13) 2_555 n
C2 N3 1.32939 1_555 n
C2 N3 1.116(8) 2_555 n
C2 C4 2.218250(10) 1_555 n
C2 C4 0.882(10) 2_555 n
C2 C5 2.217020(10) 1_555 n
C2 C5 1.082(9) 2_555 n
C2 C8 1.49137 1_555 n
N3 N1 2.153040(10) 1_555 n
N3 N1 2.1456(9) 2_555 n
N3 C2 1.32939 1_555 n
N3 C2 1.116(8) 2_555 n
N3 N3 0.369(15) 2_555 n
N3 C4 1.39261 1_555 n
N3 C4 1.738(14) 2_555 n
N3 C5 2.193860(10) 1_555 n
N3 C8 2.152(14) 2_555 n
N3 C9 1.4786 1_555 n
N3 C9 1.4432(14) 2_555 n
C4 N1 2.199260(10) 1_555 n
C4 N1 2.141(8) 2_555 n
C4 C2 2.218250(10) 1_555 n
C4 C2 0.882(10) 2_555 n
C4 N3 1.39261 1_555 n
C4 N3 1.738(14) 2_555 n
C4 C5 1.338610(10) 1_555 n
C4 C8 0.761(14) 2_555 n
C5 N1 1.39508 1_555 n
C5 N1 1.311(12) 2_555 n
C5 C2 2.217020(10) 1_555 n
C5 C2 1.082(9) 2_555 n
C5 N3 2.193860(10) 1_555 n
C5 C4 1.338610(10) 1_555 n
C5 C8 1.380(10) 2_555 n
C5 C6 1.744(9) 2_555 n
C8 C2 1.49137 1_555 n
C8 N3 2.152(14) 2_555 n
C8 C4 0.761(14) 2_555 n
C8 C5 1.380(10) 2_555 n
C9 N3 1.4786 1_555 n
C9 N3 1.4432(14) 2_555 n
C9 C9 0.280(21) 2_555 n
C6 N1 1.49548 1_555 n
C6 N1 1.534(6) 2_555 n
C6 C5 1.744(9) 2_555 n
C6 C6 1.361(16) 2_555 n
C6 C7 1.53204 1_555 n
C6 C7 1.189(8) 2_555 n
C7 C6 1.53204 1_555 n
C7 C6 1.189(8) 2_555 n
C7 C7 0.686(21) 2_555 n
